data_2209775
loop_
_publ_author_name
'Blaz\<ena Pap\'ankov\'a'
'Svoboda, Ingrid'
'Fuess, Hartmut'

_publ_section_title
;
 Bis(acetato-\k<i>O</i>)diaquabis(1-methylimidazole-\k<i>N</i>^3^)cobalt(II)
;
_journal_coeditor_code BT2149
_journal_issue 8
_journal_name_full 'Acta Crystallographica Section E'
_journal_page_first m1916
_journal_page_last m1918
_journal_paper_doi 10.1107/S1600536806028029
_journal_volume 62
_journal_year 2006
_chemical_formula_iupac '[Co (C2 H3 O2)2 (C4 H6 N2)2 (H2 O)2]'
_chemical_formula_moiety 'C12 H22 Co N4 O6'
_chemical_formula_sum 'C12 H22 Co N4 O6'
_chemical_formula_weight 377.27
_chemical_name_systematic
;
Bis(acetato-\kO)diaquabis(1-methylimidazole-\kN^3^)cobalt(II)
;
_space_group_IT_number 2
_symmetry_cell_setting triclinic
_symmetry_space_group_name_Hall '-P 1'
_symmetry_space_group_name_H-M 'P -1'
_atom_sites_solution_hydrogens difmap
_atom_sites_solution_primary direct
_atom_sites_solution_secondary difmap
_audit_creation_method SHELXL-97
_cell_angle_alpha 76.301(7)
_cell_angle_beta 77.956(9)
_cell_angle_gamma 72.629(9)
_cell_formula_units_Z 1
_cell_length_a 5.5832(7)
_cell_length_b 8.7122(7)
_cell_length_c 8.9572(8)
_cell_measurement_reflns_used 2575
_cell_measurement_temperature 100(2)
_cell_measurement_theta_max 30.136
_cell_measurement_theta_min 3.075
_cell_volume 399.50(7)
_computing_cell_refinement
;
CrysAlis RED (Oxford Diffraction, 2004)
;
_computing_data_collection
;
CrysAlis CCD (Oxford Diffraction, 2003)
;
_computing_data_reduction
;
CrysAlis RED
;
_computing_molecular_graphics 'PLATON (Spek, 2003) and ORTEP-3 (Farrugia, 1997, 2005)'
_computing_publication_material SHELXL97
_computing_structure_refinement 'SHELXL97 (Sheldrick, 1997)'
_computing_structure_solution 'SHELXS97 (Sheldrick, 1997)'
_diffrn_ambient_temperature 100(2)
_diffrn_measured_fraction_theta_full 0.975
_diffrn_measured_fraction_theta_max 0.975
_diffrn_measurement_device_type
;
Oxford Diffraction Xcalibur single-crystal X-ray Diffractometer
with Sapphire CCD detector
;
_diffrn_measurement_method
;
\w
;
_diffrn_radiation_monochromator graphite
_diffrn_radiation_source 'fine-focus sealed tube'
_diffrn_radiation_type MoK\a
_diffrn_radiation_wavelength 0.71073
_diffrn_reflns_av_R_equivalents 0.0474
_diffrn_reflns_av_sigmaI/netI 0.0411
_diffrn_reflns_limit_h_max 4
_diffrn_reflns_limit_h_min -6
_diffrn_reflns_limit_k_max 10
_diffrn_reflns_limit_k_min -10
_diffrn_reflns_limit_l_max 11
_diffrn_reflns_limit_l_min -11
_diffrn_reflns_number 2608
_diffrn_reflns_theta_full 26.37
_diffrn_reflns_theta_max 26.37
_diffrn_reflns_theta_min 4.10
_diffrn_standards_decay_% 0
_exptl_absorpt_coefficient_mu 1.110
_exptl_absorpt_correction_T_max 0.8328
_exptl_absorpt_correction_T_min 0.5859
_exptl_absorpt_correction_type analytical
_exptl_absorpt_process_details '(CrysAlis RED; Oxford Diffraction, 2004)'
_exptl_crystal_colour violet
_exptl_crystal_density_diffrn 1.568
_exptl_crystal_density_method 'not measured'
_exptl_crystal_description prism
_exptl_crystal_F_000 197
_exptl_crystal_size_max 0.50
_exptl_crystal_size_mid 0.28
_exptl_crystal_size_min 0.20
_refine_diff_density_max 0.772
_refine_diff_density_min -0.769
_refine_ls_extinction_method none
_refine_ls_goodness_of_fit_ref 1.088
_refine_ls_hydrogen_treatment refxyz
_refine_ls_matrix_type full
_refine_ls_number_parameters 139
_refine_ls_number_reflns 1581
_refine_ls_number_restraints 3
_refine_ls_restrained_S_all 1.087
_refine_ls_R_factor_all 0.0331
_refine_ls_R_factor_gt 0.0326
_refine_ls_shift/su_max 0.038
_refine_ls_shift/su_mean 0.002
_refine_ls_structure_factor_coef Fsqd
_refine_ls_weighting_details 'calc w=1/[\s^2^(Fo^2^)+(0.0568P)^2^+0.1552P] where P=(Fo^2^+2Fc^2^)/3'
_refine_ls_weighting_scheme calc
_refine_ls_wR_factor_gt 0.0868
_refine_ls_wR_factor_ref 0.0872
_reflns_number_gt 1530
_reflns_number_total 1581
_reflns_threshold_expression I>2\s(I)
_cod_data_source_file bt2149.cif
_cod_data_source_block I
_cod_database_code 2209775
_cod_database_fobs_code 2209775

loop_
_symmetry_equiv_pos_as_xyz
'x, y, z'
'-x, -y, -z'

loop_
_atom_site_type_symbol
_atom_site_label
_atom_site_fract_x
_atom_site_fract_y
_atom_site_fract_z
_atom_site_U_iso_or_equiv
_atom_site_adp_type
_atom_site_calc_flag
_atom_site_refinement_flags
_atom_site_occupancy
C C1 0.3414(3) 0.3427(2) 0.0910(2) 0.0139(4) Uani d . 1
H H1 0.501(5) 0.350(3) 0.047(3) 0.017 Uiso d . 1
C C2 0.1522(3) 0.4508(2) 0.1657(2) 0.0150(4) Uani d . 1
H H2 0.137(4) 0.553(3) 0.185(3) 0.018 Uiso d . 1
C C3 0.0313(3) 0.2302(2) 0.1750(2) 0.0126(4) Uani d . 1
H H3 -0.070(4) 0.160(3) 0.195(3) 0.015 Uiso d . 1
C C4 -0.2835(3) 0.4448(2) 0.3127(2) 0.0172(4) Uani d . 1
H H4A -0.390(4) 0.533(3) 0.251(3) 0.021 Uiso d . 1
H H4B -0.251(4) 0.484(3) 0.398(3) 0.021 Uiso d . 1
H H4C -0.367(4) 0.359(3) 0.357(3) 0.021 Uiso d . 1
C C5 0.6298(3) -0.1333(2) 0.3287(2) 0.0126(4) Uani d . 1
C C6 0.7972(4) -0.1574(3) 0.4497(2) 0.0191(4) Uani d . 1
H H6A 0.717(5) -0.185(3) 0.544(3) 0.023 Uiso d . 1
H H6B 0.951(5) -0.227(3) 0.427(3) 0.023 Uiso d . 1
H H6C 0.838(5) -0.064(3) 0.446(3) 0.023 Uiso d . 1
Co Co1 0.5000 0.0000 0.0000 0.00942(15) Uani d S 1
N N1 0.2643(3) 0.20526(19) 0.09630(17) 0.0117(3) Uani d . 1
N N2 -0.0435(3) 0.37684(19) 0.21929(17) 0.0122(3) Uani d . 1
O O1 0.7096(2) -0.07236(16) 0.18866(15) 0.0129(3) Uani d . 1
O O2 0.4271(2) -0.17489(18) 0.37142(15) 0.0177(3) Uani d . 1
O O3 0.2394(2) -0.14659(16) 0.11993(14) 0.0126(3) Uani d D 1
H H3A 0.0791(18) -0.114(3) 0.130(2) 0.015 Uiso d D 1
H H3B 0.280(3) -0.157(3) 0.2084(15) 0.015 Uiso d D 1

loop_
_atom_site_aniso_label
_atom_site_aniso_U_11
_atom_site_aniso_U_22
_atom_site_aniso_U_33
_atom_site_aniso_U_12
_atom_site_aniso_U_13
_atom_site_aniso_U_23
C1 0.0155(9) 0.0126(9) 0.0139(8) -0.0061(7) -0.0003(7) -0.0015(7)
C2 0.0185(9) 0.0116(9) 0.0161(9) -0.0065(7) -0.0019(7) -0.0020(7)
C3 0.0147(8) 0.0119(9) 0.0111(8) -0.0039(7) -0.0016(6) -0.0018(7)
C4 0.0155(9) 0.0171(10) 0.0164(9) -0.0014(7) 0.0022(7) -0.0058(8)
C5 0.0151(8) 0.0096(9) 0.0124(8) -0.0015(6) -0.0022(6) -0.0028(7)
C6 0.0182(9) 0.0290(12) 0.0101(9) -0.0093(8) -0.0022(7) 0.0001(8)
Co1 0.0109(2) 0.0091(2) 0.0082(2) -0.00323(12) -0.00118(12) -0.00090(13)
N1 0.0130(7) 0.0110(8) 0.0101(7) -0.0030(5) -0.0017(5) -0.0004(6)
N2 0.0133(7) 0.0114(7) 0.0107(7) -0.0025(6) -0.0009(5) -0.0017(6)
O1 0.0123(6) 0.0170(7) 0.0089(6) -0.0043(5) -0.0016(4) -0.0007(5)
O2 0.0173(7) 0.0234(8) 0.0132(6) -0.0097(5) -0.0026(5) 0.0013(5)
O3 0.0122(6) 0.0143(7) 0.0114(6) -0.0051(5) -0.0008(5) -0.0013(5)

loop_
_atom_type_symbol
_atom_type_description
_atom_type_scat_dispersion_real
_atom_type_scat_dispersion_imag
_atom_type_scat_source
C C 0.0033 0.0016 'International Tables Vol C Tables 4.2.6.8 and 6.1.1.4'
H H 0.0000 0.0000 'International Tables Vol C Tables 4.2.6.8 and 6.1.1.4'
Co Co 0.3494 0.9721 'International Tables Vol C Tables 4.2.6.8 and 6.1.1.4'
N N 0.0061 0.0033 'International Tables Vol C Tables 4.2.6.8 and 6.1.1.4'
O O 0.0106 0.0060 'International Tables Vol C Tables 4.2.6.8 and 6.1.1.4'

loop_
_geom_angle_atom_site_label_1
_geom_angle_atom_site_label_2
_geom_angle_atom_site_label_3
_geom_angle_site_symmetry_1
_geom_angle_site_symmetry_3
_geom_angle
C2 C1 N1 . . 109.78(16)
C2 C1 H1 . . 128.6(15)
N1 C1 H1 . . 121.5(15)
C1 C2 N2 . . 105.78(16)
C1 C2 H2 . . 133.5(15)
N2 C2 H2 . . 120.7(15)
N1 C3 N2 . . 111.06(16)
N1 C3 H3 . . 125.8(14)
N2 C3 H3 . . 123.1(14)
N2 C4 H4A . . 111.0(15)
N2 C4 H4B . . 110.0(14)
H4A C4 H4B . . 109(2)
N2 C4 H4C . . 108.5(15)
H4A C4 H4C . . 110(2)
H4B C4 H4C . . 108(2)
O2 C5 O1 . . 124.92(16)
O2 C5 C6 . . 118.16(17)
O1 C5 C6 . . 116.93(16)
C5 C6 H6A . . 110.4(16)
C5 C6 H6B . . 111.0(16)
H6A C6 H6B . . 115(2)
C5 C6 H6C . . 110.6(16)
H6A C6 H6C . . 107(2)
H6B C6 H6C . . 103(2)
O1 Co1 O1 . 2_655 180.00(6)
O1 Co1 N1 . . 90.05(5)
O1 Co1 N1 2_655 . 89.95(5)
O1 Co1 N1 . 2_655 89.95(5)
O1 Co1 N1 2_655 2_655 90.05(5)
N1 Co1 N1 . 2_655 180.00(13)
O1 Co1 O3 . 2_655 87.80(5)
O1 Co1 O3 2_655 2_655 92.20(5)
N1 Co1 O3 . 2_655 89.00(5)
N1 Co1 O3 2_655 2_655 91.00(5)
O1 Co1 O3 . . 92.20(5)
O1 Co1 O3 2_655 . 87.80(5)
N1 Co1 O3 . . 91.00(5)
N1 Co1 O3 2_655 . 89.00(5)
O3 Co1 O3 2_655 . 180.00(6)
C3 N1 C1 . . 105.78(15)
C3 N1 Co1 . . 130.84(13)
C1 N1 Co1 . . 123.33(12)
C3 N2 C2 . . 107.58(15)
C3 N2 C4 . . 127.07(16)
C2 N2 C4 . . 125.31(16)
C5 O1 Co1 . . 125.50(11)
Co1 O3 H3A . . 125.7(17)
Co1 O3 H3B . . 94.2(15)
H3A O3 H3B . . 107.1(14)

loop_
_geom_bond_atom_site_label_1
_geom_bond_atom_site_label_2
_geom_bond_site_symmetry_2
_geom_bond_distance
_geom_bond_publ_flag
C1 C2 . 1.363(3) ?
C1 N1 . 1.376(2) ?
C1 H1 . 0.91(2) ?
C2 N2 . 1.377(2) ?
C2 H2 . 0.93(3) ?
C3 N1 . 1.325(2) ?
C3 N2 . 1.348(2) ?
C3 H3 . 0.91(2) ?
C4 N2 . 1.463(2) ?
C4 H4A . 0.96(3) ?
C4 H4B . 0.97(3) ?
C4 H4C . 0.96(3) ?
C5 O2 . 1.248(2) ?
C5 O1 . 1.283(2) ?
C5 C6 . 1.513(3) ?
C6 H6A . 0.88(3) ?
C6 H6B . 0.91(3) ?
C6 H6C . 0.90(3) ?
Co1 O1 . 2.1220(12) y
Co1 O1 2_655 2.1220(12) ?
Co1 N1 . 2.1273(15) y
Co1 N1 2_655 2.1273(15) ?
Co1 O3 2_655 2.1702(13) ?
Co1 O3 . 2.1702(13) y
O3 H3A . 0.847(9) ?
O3 H3B . 0.847(9) ?

loop_
_geom_hbond_atom_site_label_D
_geom_hbond_atom_site_label_H
_geom_hbond_atom_site_label_A
_geom_hbond_site_symmetry_A
_geom_hbond_distance_DH
_geom_hbond_distance_HA
_geom_hbond_distance_DA
_geom_hbond_angle_DHA
O3 H3A O1 1_455 0.847(9) 1.963(11) 2.7987(18) 169(2)
O3 H3B O2 . 0.847(9) 1.773(9) 2.6080(18) 168(2)

loop_
_geom_torsion_atom_site_label_1
_geom_torsion_atom_site_label_2
_geom_torsion_atom_site_label_3
_geom_torsion_atom_site_label_4
_geom_torsion_site_symmetry_1
_geom_torsion
N1 C1 C2 N2 . 0.7(2)
N2 C3 N1 C1 . 0.2(2)
N2 C3 N1 Co1 . 177.77(11)
C2 C1 N1 C3 . -0.6(2)
C2 C1 N1 Co1 . -178.37(12)
O1 Co1 N1 C3 . -102.24(16)
O1 Co1 N1 C3 2_655 77.76(16)
N1 Co1 N1 C3 2_655 3E1(10)
O3 Co1 N1 C3 2_655 169.97(16)
O3 Co1 N1 C3 . -10.03(16)
O1 Co1 N1 C1 . 74.94(14)
O1 Co1 N1 C1 2_655 -105.06(14)
N1 Co1 N1 C1 2_655 -16E1(10)
O3 Co1 N1 C1 2_655 -12.86(14)
O3 Co1 N1 C1 . 167.14(14)
N1 C3 N2 C2 . 0.2(2)
N1 C3 N2 C4 . -177.52(16)
C1 C2 N2 C3 . -0.6(2)
C1 C2 N2 C4 . 177.22(17)
O2 C5 O1 Co1 . 7.9(3)
C6 C5 O1 Co1 . -172.74(12)
O1 Co1 O1 C5 2_655 -1E1(10)
N1 Co1 O1 C5 . 71.93(14)
N1 Co1 O1 C5 2_655 -108.07(14)
O3 Co1 O1 C5 2_655 160.94(14)
O3 Co1 O1 C5 . -19.06(14)
